data_7059323
loop_
_publ_author_name
'Wang, Wen-Min'
'Wang, Mei-Jiao'
'Hao, Sha-Sha'
'Shen, Qin-Yu'
'Wang, Mei-Ling'
'Liu, Qiao-Ling'
'Guan, Xiao-Fen'
'Zhang, Xiu-Tang'
'Wu, Zhi-Lei'

_publ_section_title
;
 &#x2018;Windmill&#x2019;-shaped LnIII4 (LnIII = Gd and Dy) clusters:
 magnetocaloric effect and single-molecule-magnet behavior
;
_journal_issue 11
_journal_name_full 'New Journal of Chemistry'
_journal_page_first 4631
_journal_page_last 4638
_journal_paper_doi 10.1039/C9NJ05317D
_journal_volume 44
_journal_year 2020
_chemical_formula_moiety 'C76 H88 Gd4 N16 O16, 4(C H4 O)'
_chemical_formula_sum 'C80 H104 Gd4 N16 O20'
_chemical_formula_weight 2238.79
_space_group_crystal_system tetragonal
_space_group_IT_number 88
_space_group_name_Hall '-I 4ad'
_space_group_name_H-M_alt 'I 41/a :2'
_atom_sites_solution_hydrogens geom
_audit_creation_date 2018-04-28
_audit_creation_method
;
Olex2 1.2
(compiled 2018.04.26 svn.r3504 for OlexSys, GUI svn.r5492)
;
_audit_update_record
;
2018-09-07 deposited with the CCDC.	2020-02-17 downloaded from the CCDC.
;
_cell_angle_alpha 90
_cell_angle_beta 90
_cell_angle_gamma 90
_cell_formula_units_Z 4
_cell_length_a 26.8502(16)
_cell_length_b 26.8502(16)
_cell_length_c 16.7797(12)
_cell_measurement_reflns_used 9977
_cell_measurement_temperature 150(2)
_cell_measurement_theta_max 26.36
_cell_measurement_theta_min 2.65
_cell_volume 12097.0(13)
_computing_cell_refinement 'SAINT v8.37A (Bruker, 2015)'
_computing_data_reduction 'SAINT v8.37A (Bruker, 2015)'
_computing_molecular_graphics 'Olex2 (Dolomanov et al., 2009)'
_computing_publication_material 'Olex2 (Dolomanov et al., 2009)'
_computing_structure_refinement 'XL (Sheldrick, 2008)'
_diffrn_ambient_temperature 150.0
_diffrn_measured_fraction_theta_full 0.995
_diffrn_measured_fraction_theta_max 0.995
_diffrn_measurement_device_type 'Bruker APEX-II CCD'
_diffrn_measurement_method '\f and \w scans'
_diffrn_radiation_type MoK\a
_diffrn_radiation_wavelength 0.71073
_diffrn_reflns_av_R_equivalents 0.1102
_diffrn_reflns_av_unetI/netI 0.0589
_diffrn_reflns_Laue_measured_fraction_full 0.995
_diffrn_reflns_Laue_measured_fraction_max 0.995
_diffrn_reflns_limit_h_max 33
_diffrn_reflns_limit_h_min -32
_diffrn_reflns_limit_k_max 31
_diffrn_reflns_limit_k_min -33
_diffrn_reflns_limit_l_max 20
_diffrn_reflns_limit_l_min -20
_diffrn_reflns_number 50215
_diffrn_reflns_point_group_measured_fraction_full 0.995
_diffrn_reflns_point_group_measured_fraction_max 0.995
_diffrn_reflns_theta_full 25.242
_diffrn_reflns_theta_max 26.387
_diffrn_reflns_theta_min 2.086
_diffrn_standards_number 0
_exptl_absorpt_coefficient_mu 2.220
_exptl_absorpt_correction_T_max 0.7454
_exptl_absorpt_correction_T_min 0.5263
_exptl_absorpt_correction_type multi-scan
_exptl_absorpt_process_details
;
SADABS-2016/2 (Bruker,2016/2) was used for absorption correction.
wR2(int) was 0.0967 before and 0.0755 after correction.
The Ratio of minimum to maximum transmission is 0.7061.
The \l/2 correction factor is Not present.
;
_exptl_crystal_colour colorless
_exptl_crystal_density_diffrn 1.229
_exptl_crystal_description block
_exptl_crystal_F_000 4448
_exptl_crystal_size_max 0.28
_exptl_crystal_size_mid 0.17
_exptl_crystal_size_min 0.11
_refine_diff_density_max 1.863
_refine_diff_density_min -1.211
_refine_diff_density_rms 0.153
_refine_ls_extinction_method none
_refine_ls_goodness_of_fit_ref 1.030
_refine_ls_hydrogen_treatment constr
_refine_ls_matrix_type full
_refine_ls_number_parameters 276
_refine_ls_number_reflns 6153
_refine_ls_number_restraints 32
_refine_ls_restrained_S_all 1.042
_refine_ls_R_factor_all 0.1028
_refine_ls_R_factor_gt 0.0558
_refine_ls_shift/su_max 0.001
_refine_ls_shift/su_mean 0.000
_refine_ls_structure_factor_coef Fsqd
_refine_ls_weighting_details 'w=1/[\s^2^(Fo^2^)+(0.0930P)^2^+91.4390P] where P=(Fo^2^+2Fc^2^)/3'
_refine_ls_weighting_scheme calc
_refine_ls_wR_factor_gt 0.1485
_refine_ls_wR_factor_ref 0.1830
_reflns_Friedel_coverage 0.000
_reflns_number_gt 3694
_reflns_number_total 6153
_reflns_threshold_expression 'I > 2\s(I)'
_cod_data_source_file c9nj05317d2.cif
_cod_data_source_block mo_0428_3_0m_sq
_cod_depositor_comments
;Adding full bibliography for 7059323--7059324.cif.

 Adding full bibliography for 7059323--7059324.cif.
;
_cod_original_cell_volume 12097.0(17)
_cod_original_sg_symbol_H-M 'I 41/a'
_cod_database_code 7059323
_shelx_shelxl_version_number 2016/6
_shelx_space_group_comment
;
The symmetry employed for this shelxl refinement is uniquely defined
by the following loop, which should always be used as a source of
symmetry information in preference to the above space-group names.
They are only intended as comments.
;
_shelx_estimated_absorpt_t_max 0.792
_shelx_estimated_absorpt_t_min 0.575
_olex2_refinement_description
;
1. Fixed Uiso
 At 1.2 times of:
  All C(H) groups, All C(H,H) groups
 At 1.5 times of:
  All C(H,H,H) groups, All O(H) groups
2. Restrained distances
 C16-C15
 1.5 with sigma of 0.02
 N4-C16
 2.5 with sigma of 0.02
3. Uiso/Uaniso restraints and constraints
C16 \\sim C15 \\sim N4: within 2A with sigma of 0.01 and sigma for terminal
atoms of 0.02
Uanis(N4) \\sim Ueq: with sigma of 0.01 and sigma for terminal atoms of 0.02
Uanis(C15) \\sim Ueq, Uanis(C16) \\sim Ueq: with sigma of 0.01 and sigma for
terminal atoms of 0.02
4.a Secondary CH2 refined with riding coordinates:
 C1(H1A,H1B), C17(H17A,H17B), C15(H15A,H15B)
4.b Aromatic/amide H refined with riding coordinates:
 C3(H3), C5(H5), C8(H8), C13(H13), C11(H11), C10(H10), C4(H4)
4.c Idealised Me refined as rotating group:
 C20(H20A,H20B,H20C), C18(H18A,H18B,H18C), C19(H19A,H19B,H19C), C16(H16A,H16B,
 H16C)
4.d Idealised tetrahedral OH refined as rotating group:
 O5(H5A)
;
_olex2_submission_special_instructions 'No special instructions were received'

loop_
_space_group_symop_operation_xyz
'x, y, z'
'-y+3/4, x+1/4, z+1/4'
'-x, -y+1/2, z'
'y+1/4, -x+1/4, z+1/4'
'x+1/2, y+1/2, z+1/2'
'-y+5/4, x+3/4, z+3/4'
'-x+1/2, -y+1, z+1/2'
'y+3/4, -x+3/4, z+3/4'
'-x, -y, -z'
'y-3/4, -x-1/4, -z-1/4'
'x, y-1/2, -z'
'-y-1/4, x-1/4, -z-1/4'
'-x+1/2, -y+1/2, -z+1/2'
'y-1/4, -x+1/4, -z+1/4'
'x+1/2, y, -z+1/2'
'-y+1/4, x+1/4, -z+1/4'

loop_
_atom_site_label
_atom_site_type_symbol
_atom_site_fract_x
_atom_site_fract_y
_atom_site_fract_z
_atom_site_U_iso_or_equiv
_atom_site_adp_type
_atom_site_occupancy
_atom_site_site_symmetry_order
_atom_site_calc_flag
_atom_site_refinement_flags_posn
_atom_site_refinement_flags_adp
_atom_site_refinement_flags_occupancy
_atom_site_disorder_assembly
_atom_site_disorder_group
Gd1 Gd 0.51629(2) 0.34972(2) 0.37627(3) 0.03197(15) Uani 1 1 d . . . . .
O2 O 0.5775(2) 0.3059(2) 0.4452(3) 0.0424(14) Uani 1 1 d . . . . .
O3 O 0.6553(2) 0.1703(2) 0.3905(4) 0.0479(15) Uani 1 1 d . . . . .
N3 N 0.6503(3) 0.2539(3) 0.4954(5) 0.0491(19) Uani 1 1 d . . . . .
N1 N 0.5368(3) 0.3814(3) 0.5145(4) 0.0471(18) Uani 1 1 d . . . . .
N2 N 0.6351(3) 0.2933(3) 0.5446(5) 0.0468(18) Uani 1 1 d . . . . .
O5 O 0.3792(3) 0.4215(3) 0.3732(5) 0.0651(19) Uani 1 1 d . . . . .
H5A H 0.410114 0.424385 0.379720 0.098 Uiso 1 1 calc GR . . . .
O1 O 0.4694(2) 0.4218(2) 0.4223(4) 0.0553(17) Uani 1 1 d . . . . .
C3 C 0.5293(5) 0.4430(4) 0.6160(7) 0.072(3) Uani 1 1 d . . . . .
H3 H 0.513217 0.471980 0.635757 0.086 Uiso 1 1 calc R . . . .
C14 C 0.7021(3) 0.1676(4) 0.4151(7) 0.054(3) Uani 1 1 d . . . . .
C6 C 0.5763(3) 0.3617(3) 0.5539(6) 0.045(2) Uani 1 1 d . . . . .
C5 C 0.5933(4) 0.3814(4) 0.6244(7) 0.068(3) Uani 1 1 d . . . . .
H5 H 0.621310 0.367367 0.650600 0.082 Uiso 1 1 calc R . . . .
C9 C 0.7204(3) 0.1963(3) 0.4776(6) 0.051(2) Uani 1 1 d . . . . .
C8 C 0.6928(3) 0.2359(3) 0.5170(6) 0.050(2) Uani 1 1 d . . . . .
H8 H 0.707607 0.249981 0.563266 0.060 Uiso 1 1 calc R . . . .
C13 C 0.7340(3) 0.1336(3) 0.3779(6) 0.052(2) Uani 1 1 d . . . . .
H13 H 0.721472 0.114729 0.334532 0.063 Uiso 1 1 calc R . . . .
C7 C 0.5972(3) 0.3179(3) 0.5128(5) 0.041(2) Uani 1 1 d . . . . .
C1 C 0.4671(4) 0.4373(4) 0.5034(6) 0.061(3) Uani 1 1 d . . . . .
H1A H 0.437533 0.422385 0.529533 0.073 Uiso 1 1 calc R . . . .
H1B H 0.464051 0.473963 0.506316 0.073 Uiso 1 1 calc R . . . .
C12 C 0.7835(4) 0.1260(5) 0.4012(8) 0.073(3) Uani 1 1 d . . . . .
N4 N 0.8133(4) 0.0949(5) 0.3595(8) 0.106(3) Uani 1 1 d D U . . .
C11 C 0.7993(4) 0.1530(5) 0.4696(8) 0.083(4) Uani 1 1 d . . . . .
H11 H 0.831534 0.147079 0.491095 0.099 Uiso 1 1 calc R . . . .
C2 C 0.5137(4) 0.4206(4) 0.5452(6) 0.056(3) Uani 1 1 d . . . . .
C10 C 0.7691(4) 0.1873(4) 0.5047(8) 0.069(3) Uani 1 1 d . . . . .
H10 H 0.781271 0.205676 0.549017 0.083 Uiso 1 1 calc R . . . .
C20 C 0.3647(5) 0.4483(5) 0.3063(10) 0.104(5) Uani 1 1 d . . . . .
H20A H 0.391683 0.448227 0.267051 0.156 Uiso 1 1 calc GR . . . .
H20B H 0.357152 0.482729 0.321777 0.156 Uiso 1 1 calc GR . . . .
H20C H 0.334926 0.433013 0.283018 0.156 Uiso 1 1 calc GR . . . .
C4 C 0.5689(5) 0.4220(5) 0.6565(8) 0.090(4) Uani 1 1 d . . . . .
H4 H 0.579245 0.435416 0.706221 0.108 Uiso 1 1 calc R . . . .
O4 O 0.4602(2) 0.3036(2) 0.4493(4) 0.0458(15) Uani 1 1 d . . . . .
C17 C 0.7978(5) 0.0645(5) 0.2940(9) 0.102(5) Uani 1 1 d . . . . .
H17A H 0.827227 0.056671 0.260793 0.123 Uiso 1 1 calc R . . . .
H17B H 0.774279 0.083843 0.260623 0.123 Uiso 1 1 calc R . . . .
C18 C 0.7733(5) 0.0169(5) 0.3178(9) 0.099(5) Uani 1 1 d . . . . .
H18A H 0.757956 0.001490 0.270907 0.149 Uiso 1 1 calc GR . . . .
H18B H 0.747658 0.023762 0.357823 0.149 Uiso 1 1 calc GR . . . .
H18C H 0.798285 -0.005696 0.340184 0.149 Uiso 1 1 calc GR . . . .
C19 C 0.4598(4) 0.2983(5) 0.5358(7) 0.079(4) Uani 1 1 d . . . . .
H19A H 0.493174 0.289081 0.554241 0.118 Uiso 1 1 calc GR . . . .
H19B H 0.436003 0.272354 0.551008 0.118 Uiso 1 1 calc GR . . . .
H19C H 0.450002 0.330008 0.560135 0.118 Uiso 1 1 calc GR . . . .
C15 C 0.8722(7) 0.1001(7) 0.3745(11) 0.137(5) Uani 1 1 d D U . . .
H15A H 0.891601 0.092229 0.325978 0.164 Uiso 1 1 calc R . . . .
H15B H 0.881175 0.133851 0.393567 0.164 Uiso 1 1 calc R . . . .
C16 C 0.8793(7) 0.0624(8) 0.4369(12) 0.189(8) Uani 1 1 d D U . . .
H16A H 0.868623 0.029788 0.416815 0.284 Uiso 1 1 calc GR . . . .
H16B H 0.859418 0.071226 0.483765 0.284 Uiso 1 1 calc GR . . . .
H16C H 0.914578 0.060882 0.451647 0.284 Uiso 1 1 calc GR . . . .

loop_
_atom_site_aniso_label
_atom_site_aniso_U_11
_atom_site_aniso_U_22
_atom_site_aniso_U_33
_atom_site_aniso_U_23
_atom_site_aniso_U_13
_atom_site_aniso_U_12
Gd1 0.0306(2) 0.0267(2) 0.0386(2) -0.00150(17) -0.00115(17) -0.00109(15)
O2 0.040(3) 0.045(3) 0.042(4) -0.014(3) -0.010(3) 0.008(3)
O3 0.034(3) 0.050(3) 0.060(4) -0.001(3) 0.000(3) 0.004(3)
N3 0.048(4) 0.048(4) 0.051(5) -0.005(4) -0.005(4) 0.002(4)
N1 0.053(4) 0.047(4) 0.041(4) 0.000(3) 0.005(4) -0.001(4)
N2 0.043(4) 0.047(4) 0.050(5) -0.003(4) -0.009(4) 0.001(3)
O5 0.052(4) 0.053(4) 0.091(6) 0.000(4) -0.013(4) 0.013(3)
O1 0.061(4) 0.046(4) 0.059(4) -0.009(3) 0.009(3) 0.002(3)
C3 0.091(8) 0.054(6) 0.069(8) -0.020(6) 0.003(7) 0.004(6)
C14 0.035(5) 0.049(5) 0.078(7) 0.009(5) 0.015(5) -0.005(4)
C6 0.040(5) 0.050(5) 0.045(5) -0.006(4) -0.006(4) -0.003(4)
C5 0.073(7) 0.062(6) 0.069(7) -0.027(6) -0.012(6) 0.014(5)
C9 0.037(5) 0.050(5) 0.066(7) 0.016(5) 0.005(4) 0.003(4)
C8 0.041(5) 0.050(5) 0.059(6) 0.001(5) -0.012(4) -0.002(4)
C13 0.039(5) 0.053(5) 0.064(6) 0.010(5) 0.025(5) 0.008(4)
C7 0.045(5) 0.040(5) 0.037(5) -0.004(4) -0.001(4) -0.002(4)
C1 0.079(7) 0.055(6) 0.050(6) -0.014(5) 0.010(5) 0.012(5)
C12 0.045(6) 0.074(7) 0.101(10) -0.008(7) 0.014(6) 0.011(5)
N4 0.078(5) 0.103(6) 0.139(7) -0.017(6) 0.019(5) 0.039(5)
C11 0.039(6) 0.098(9) 0.112(11) -0.014(8) -0.004(6) 0.025(6)
C2 0.058(6) 0.052(6) 0.059(7) -0.015(5) 0.003(5) 0.006(5)
C10 0.052(6) 0.054(6) 0.103(10) -0.009(6) -0.006(6) -0.008(5)
C20 0.071(9) 0.078(9) 0.164(16) 0.026(10) 0.014(9) 0.021(7)
C4 0.115(11) 0.085(9) 0.070(8) -0.040(7) -0.036(8) 0.029(8)
O4 0.044(3) 0.059(4) 0.034(3) -0.001(3) 0.003(3) -0.012(3)
C17 0.099(10) 0.096(10) 0.111(12) -0.022(9) 0.044(9) 0.036(9)
C18 0.113(12) 0.109(12) 0.076(10) 0.010(9) -0.007(8) 0.028(10)
C19 0.078(8) 0.103(9) 0.055(7) 0.002(7) -0.004(6) -0.028(7)
C15 0.126(7) 0.130(7) 0.154(8) -0.014(6) 0.013(7) 0.045(6)
C16 0.193(13) 0.189(13) 0.185(13) -0.002(12) 0.020(12) 0.011(12)

loop_
_atom_type_symbol
_atom_type_description
_atom_type_scat_dispersion_real
_atom_type_scat_dispersion_imag
_atom_type_scat_source
C C 0.0033 0.0016 'International Tables Vol C Tables 4.2.6.8 and 6.1.1.4'
H H 0.0000 0.0000 'International Tables Vol C Tables 4.2.6.8 and 6.1.1.4'
Gd Gd -0.1653 3.9035 'International Tables Vol C Tables 4.2.6.8 and 6.1.1.4'
N N 0.0061 0.0033 'International Tables Vol C Tables 4.2.6.8 and 6.1.1.4'
O O 0.0106 0.0060 'International Tables Vol C Tables 4.2.6.8 and 6.1.1.4'

loop_
_geom_angle_atom_site_label_1
_geom_angle_atom_site_label_2
_geom_angle_atom_site_label_3
_geom_angle
_geom_angle_site_symmetry_1
_geom_angle_site_symmetry_3
_geom_angle_publ_flag
Gd1 Gd1 Gd1 90.0 12_656 10_666 ?
O2 Gd1 Gd1 106.46(15) . 12_656 ?
O2 Gd1 Gd1 34.80(13) 12_656 12_656 ?
O2 Gd1 Gd1 35.24(13) . 10_666 ?
O2 Gd1 Gd1 105.61(14) 12_656 10_666 ?
O2 Gd1 O2 134.9(3) . 12_656 ?
O2 Gd1 N3 146.0(2) . 12_656 ?
O2 Gd1 N3 63.0(2) 12_656 12_656 ?
O2 Gd1 N1 136.9(2) 12_656 . ?
O2 Gd1 N1 64.0(2) . . ?
O2 Gd1 O1 127.5(2) . . ?
O2 Gd1 O1 86.4(2) 12_656 . ?
O3 Gd1 Gd1 170.55(16) 12_656 12_656 ?
O3 Gd1 Gd1 95.37(15) 12_656 10_666 ?
O3 Gd1 O2 135.8(2) 12_656 12_656 ?
O3 Gd1 O2 82.2(2) 12_656 . ?
O3 Gd1 N3 73.0(2) 12_656 12_656 ?
O3 Gd1 N1 74.4(2) 12_656 . ?
O3 Gd1 O1 84.6(2) 12_656 . ?
O3 Gd1 O4 154.9(2) 12_656 . ?
N3 Gd1 Gd1 123.76(18) 12_656 10_666 ?
N3 Gd1 Gd1 97.58(17) 12_656 12_656 ?
N3 Gd1 N1 127.6(2) 12_656 . ?
N1 Gd1 Gd1 98.96(17) . 10_666 ?
N1 Gd1 Gd1 112.49(17) . 12_656 ?
O1 Gd1 Gd1 92.75(15) . 12_656 ?
O1 Gd1 Gd1 161.93(17) . 10_666 ?
O1 Gd1 N3 73.6(2) . 12_656 ?
O1 Gd1 N1 63.5(2) . . ?
O4 Gd1 Gd1 32.95(15) . 12_656 ?
O4 Gd1 Gd1 86.47(15) 10_666 12_656 ?
O4 Gd1 Gd1 87.20(15) . 10_666 ?
O4 Gd1 Gd1 33.33(14) 10_666 10_666 ?
O4 Gd1 O2 66.2(2) . 12_656 ?
O4 Gd1 O2 67.0(2) 10_666 . ?
O4 Gd1 O2 85.7(2) . . ?
O4 Gd1 O2 84.2(2) 10_666 12_656 ?
O4 Gd1 O3 93.7(2) 10_666 12_656 ?
O4 Gd1 N3 91.4(2) 10_666 12_656 ?
O4 Gd1 N3 125.6(2) . 12_656 ?
O4 Gd1 N1 130.6(2) 10_666 . ?
O4 Gd1 N1 80.5(2) . . ?
O4 Gd1 O1 164.7(2) 10_666 . ?
O4 Gd1 O1 85.4(2) . . ?
O4 Gd1 O4 101.7(3) 10_666 . ?
Gd1 O2 Gd1 110.0(2) . 10_666 ?
C7 O2 Gd1 123.3(5) . 10_666 ?
C7 O2 Gd1 126.8(5) . . ?
C14 O3 Gd1 134.3(6) . 10_666 ?
N2 N3 Gd1 118.9(5) . 10_666 ?
C8 N3 Gd1 128.7(7) . 10_666 ?
C8 N3 N2 112.0(8) . . ?
C6 N1 Gd1 119.1(6) . . ?
C2 N1 Gd1 121.4(7) . . ?
C2 N1 C6 119.0(8) . . ?
C7 N2 N3 111.3(7) . . ?
C1 O1 Gd1 123.9(6) . . ?
C4 C3 C2 118.3(10) . . ?
O3 C14 C9 122.8(9) . . ?
O3 C14 C13 118.5(10) . . ?
C9 C14 C13 118.7(9) . . ?
N1 C6 C5 122.0(9) . . ?
N1 C6 C7 112.3(8) . . ?
C5 C6 C7 125.7(9) . . ?
C6 C5 C4 118.9(11) . . ?
C14 C9 C8 124.5(8) . . ?
C14 C9 C10 118.6(9) . . ?
C10 C9 C8 116.9(10) . . ?
N3 C8 C9 126.6(9) . . ?
C14 C13 C12 123.6(11) . . ?
O2 C7 N2 122.9(8) . . ?
O2 C7 C6 117.0(8) . . ?
N2 C7 C6 120.1(8) . . ?
O1 C1 C2 108.8(8) . . ?
C13 C12 C11 115.7(10) . . ?
N4 C12 C13 120.5(12) . . ?
N4 C12 C11 123.8(11) . . ?
C12 N4 C17 125.3(12) . . ?
C12 N4 C15 116.5(13) . . ?
C17 N4 C15 117.2(11) . . ?
C10 C11 C12 121.0(10) . . ?
N1 C2 C3 122.1(10) . . ?
N1 C2 C1 116.4(9) . . ?
C3 C2 C1 121.3(9) . . ?
C11 C10 C9 122.1(11) . . ?
C5 C4 C3 119.6(11) . . ?
Gd1 O4 Gd1 113.7(3) 12_656 . ?
C19 O4 Gd1 125.9(5) . . ?
C19 O4 Gd1 120.4(5) . 12_656 ?
N4 C17 C18 114.3(14) . . ?
C16 C15 N4 100.3(14) . . ?

loop_
_geom_bond_atom_site_label_1
_geom_bond_atom_site_label_2
_geom_bond_distance
_geom_bond_site_symmetry_2
_geom_bond_publ_flag
Gd1 Gd1 3.8370(5) 10_666 ?
Gd1 Gd1 3.8370(5) 12_656 ?
Gd1 O2 2.330(5) . ?
Gd1 O2 2.356(5) 12_656 ?
Gd1 O3 2.282(6) 12_656 ?
Gd1 N3 2.512(8) 12_656 ?
Gd1 N1 2.530(8) . ?
Gd1 O1 2.434(6) . ?
Gd1 O4 2.303(5) . ?
Gd1 O4 2.280(6) 10_666 ?
O2 C7 1.292(10) . ?
O3 C14 1.324(11) . ?
N3 N2 1.402(10) . ?
N3 C8 1.291(11) . ?
N1 C6 1.357(11) . ?
N1 C2 1.327(11) . ?
N2 C7 1.325(11) . ?
O5 C20 1.391(15) . ?
O1 C1 1.424(11) . ?
C3 C2 1.396(14) . ?
C3 C4 1.381(16) . ?
C14 C9 1.391(14) . ?
C14 C13 1.399(13) . ?
C6 C5 1.374(13) . ?
C6 C7 1.475(12) . ?
C5 C4 1.381(15) . ?
C9 C8 1.455(13) . ?
C9 C10 1.405(13) . ?
C13 C12 1.400(14) . ?
C1 C2 1.502(14) . ?
C12 N4 1.351(15) . ?
C12 C11 1.424(17) . ?
N4 C17 1.431(18) . ?
N4 C15 1.61(2) . ?
C11 C10 1.362(15) . ?
O4 C19 1.458(13) . ?
C17 C18 1.490(18) . ?
C15 C16 1.469(15) . ?

loop_
_geom_torsion_atom_site_label_1
_geom_torsion_atom_site_label_2
_geom_torsion_atom_site_label_3
_geom_torsion_atom_site_label_4
_geom_torsion
_geom_torsion_site_symmetry_1
_geom_torsion_site_symmetry_2
_geom_torsion_site_symmetry_3
_geom_torsion_site_symmetry_4
_geom_torsion_publ_flag
Gd1 O2 C7 N2 6.7(12) 10_666 . . . ?
Gd1 O2 C7 N2 -173.6(6) . . . . ?
Gd1 O2 C7 C6 5.1(11) . . . . ?
Gd1 O2 C7 C6 -174.6(6) 10_666 . . . ?
Gd1 O3 C14 C9 38.9(14) 10_666 . . . ?
Gd1 O3 C14 C13 -142.6(7) 10_666 . . . ?
Gd1 N3 N2 C7 -6.4(9) 10_666 . . . ?
Gd1 N3 C8 C9 -4.7(14) 10_666 . . . ?
Gd1 N1 C6 C5 171.5(8) . . . . ?
Gd1 N1 C6 C7 -9.0(10) . . . . ?
Gd1 N1 C2 C3 -170.4(8) . . . . ?
Gd1 N1 C2 C1 14.6(12) . . . . ?
Gd1 O1 C1 C2 27.2(11) . . . . ?
O3 C14 C9 C8 -7.0(15) . . . . ?
O3 C14 C9 C10 173.6(9) . . . . ?
O3 C14 C13 C12 -177.1(10) . . . . ?
N3 N2 C7 O2 0.2(12) . . . . ?
N3 N2 C7 C6 -178.4(8) . . . . ?
N1 C6 C5 C4 1.0(17) . . . . ?
N1 C6 C7 O2 3.2(11) . . . . ?
N1 C6 C7 N2 -178.1(8) . . . . ?
N2 N3 C8 C9 -177.4(8) . . . . ?
O1 C1 C2 N1 -25.4(13) . . . . ?
O1 C1 C2 C3 159.5(10) . . . . ?
C14 C9 C8 N3 -7.9(16) . . . . ?
C14 C9 C10 C11 3.0(17) . . . . ?
C14 C13 C12 N4 -175.8(11) . . . . ?
C14 C13 C12 C11 3.8(17) . . . . ?
C6 N1 C2 C3 1.3(15) . . . . ?
C6 N1 C2 C1 -173.7(9) . . . . ?
C6 C5 C4 C3 -2(2) . . . . ?
C5 C6 C7 O2 -177.3(10) . . . . ?
C5 C6 C7 N2 1.4(15) . . . . ?
C9 C14 C13 C12 1.5(15) . . . . ?
C8 N3 N2 C7 167.1(8) . . . . ?
C8 C9 C10 C11 -176.4(11) . . . . ?
C13 C14 C9 C8 174.5(9) . . . . ?
C13 C14 C9 C10 -4.9(14) . . . . ?
C13 C12 N4 C17 -5(2) . . . . ?
C13 C12 N4 C15 163.2(11) . . . . ?
C13 C12 C11 C10 -5.7(19) . . . . ?
C7 C6 C5 C4 -178.5(11) . . . . ?
C12 N4 C17 C18 -81.8(18) . . . . ?
C12 N4 C15 C16 93.6(17) . . . . ?
C12 C11 C10 C9 3(2) . . . . ?
N4 C12 C11 C10 173.9(13) . . . . ?
C11 C12 N4 C17 175.4(14) . . . . ?
C11 C12 N4 C15 -16(2) . . . . ?
C2 N1 C6 C5 -0.4(14) . . . . ?
C2 N1 C6 C7 179.1(8) . . . . ?
C2 C3 C4 C5 3(2) . . . . ?
C10 C9 C8 N3 171.5(10) . . . . ?
C4 C3 C2 N1 -2.7(18) . . . . ?
C4 C3 C2 C1 172.0(12) . . . . ?
C17 N4 C15 C16 -97.2(17) . . . . ?
C15 N4 C17 C18 110.1(14) . . . . ?
